data_2221782
loop_
_publ_author_name
'Liu, Ya-Ling'
'Zou, Pei'
'Xie, Min-Hao'
'Luo, Shi-Neng'
'He, Yong-Jun'

_publ_section_title
;
 Ethyl 3-carboxy-5-nitrobenzoate
;
_journal_coeditor_code PV2153
_journal_issue 5
_journal_name_full 'Acta Crystallographica Section E'
_journal_page_first o1174
_journal_paper_doi 10.1107/S160053680901558X
_journal_volume 65
_journal_year 2009
_chemical_formula_iupac 'C10 H9 N O6'
_chemical_formula_moiety 'C10 H9 N O6'
_chemical_formula_sum 'C10 H9 N O6'
_chemical_formula_weight 239.18
_chemical_name_common 'Monoethyl 5-nitroisophthalate'
_chemical_name_systematic
;
Ethyl 3-carboxy-5-nitrobenzoate
;
_space_group_IT_number 14
_symmetry_cell_setting monoclinic
_symmetry_space_group_name_Hall '-P 2yn'
_symmetry_space_group_name_H-M 'P 1 21/n 1'
_atom_sites_solution_hydrogens geom
_atom_sites_solution_primary direct
_atom_sites_solution_secondary difmap
_audit_creation_method SHELXL-97
_cell_angle_alpha 90.00
_cell_angle_beta 108.401(3)
_cell_angle_gamma 90.00
_cell_formula_units_Z 4
_cell_length_a 14.249(3)
_cell_length_b 4.6450(9)
_cell_length_c 16.536(4)
_cell_measurement_reflns_used 3010
_cell_measurement_temperature 93(2)
_cell_measurement_theta_max 27.48
_cell_measurement_theta_min 3.01
_cell_volume 1038.5(4)
_computing_cell_refinement 'RAPID-AUTO (Rigaku, 2004)'
_computing_data_collection 'RAPID-AUTO (Rigaku, 2004)'
_computing_data_reduction 'RAPID-AUTO (Rigaku, 2004)'
_computing_molecular_graphics 'SHELXTL (Sheldrick, 2008)'
_computing_publication_material 'SHELXTL (Sheldrick, 2008)'
_computing_structure_refinement 'SHELXL97 (Sheldrick, 2008)'
_computing_structure_solution 'SHELXS97 (Sheldrick, 2008)'
_diffrn_ambient_temperature 93(2)
_diffrn_measured_fraction_theta_full 0.992
_diffrn_measured_fraction_theta_max 0.992
_diffrn_measurement_device_type 'Rigaku SPIDER'
_diffrn_measurement_method \w
_diffrn_radiation_monochromator graphite
_diffrn_radiation_source 'Rotating Anode'
_diffrn_radiation_type MoK\a
_diffrn_radiation_wavelength 0.71073
_diffrn_reflns_av_R_equivalents 0.0240
_diffrn_reflns_av_sigmaI/netI 0.0311
_diffrn_reflns_limit_h_max 16
_diffrn_reflns_limit_h_min -18
_diffrn_reflns_limit_k_max 5
_diffrn_reflns_limit_k_min -5
_diffrn_reflns_limit_l_max 20
_diffrn_reflns_limit_l_min -21
_diffrn_reflns_number 6542
_diffrn_reflns_theta_full 27.48
_diffrn_reflns_theta_max 27.48
_diffrn_reflns_theta_min 3.01
_diffrn_standards_decay_% 0
_diffrn_standards_interval_count 0
_diffrn_standards_interval_time 0
_diffrn_standards_number 0
_exptl_absorpt_coefficient_mu 0.129
_exptl_absorpt_correction_type none
_exptl_crystal_colour Colorless
_exptl_crystal_density_diffrn 1.530
_exptl_crystal_density_method 'not measured'
_exptl_crystal_description Prism
_exptl_crystal_F_000 496
_exptl_crystal_size_max 0.40
_exptl_crystal_size_mid 0.23
_exptl_crystal_size_min 0.23
_refine_diff_density_max 0.544
_refine_diff_density_min -0.206
_refine_ls_extinction_method none
_refine_ls_goodness_of_fit_ref 0.994
_refine_ls_hydrogen_treatment mixed
_refine_ls_matrix_type full
_refine_ls_number_parameters 159
_refine_ls_number_reflns 2355
_refine_ls_number_restraints 0
_refine_ls_restrained_S_all 0.994
_refine_ls_R_factor_all 0.0516
_refine_ls_R_factor_gt 0.0429
_refine_ls_shift/su_max 0.000
_refine_ls_shift/su_mean 0.000
_refine_ls_structure_factor_coef Fsqd
_refine_ls_weighting_details 'calc w=1/[\s^2^(Fo^2^)+(0.018P)^2^+0.9P] where P=(Fo^2^+2Fc^2^)/3'
_refine_ls_weighting_scheme calc
_refine_ls_wR_factor_gt 0.0823
_refine_ls_wR_factor_ref 0.0867
_reflns_number_gt 1967
_reflns_number_total 2355
_reflns_threshold_expression I>2\s(I)
_cod_data_source_file pv2153.cif
_cod_data_source_block I
_cod_depositor_comments
;
The following automatic conversions were performed:
'_symmetry_cell_setting' value 'Monoclinic' changed to 'monoclinic'
according to '/home/saulius/struct/CIF-dictionaries/cif_core.dic'
dictionary named 'cif_core.dic' version 2.4.1 from 2010-06-29.

Automatic conversion script
Id: cif_fix_enum 1527 2010-12-29 10:47:43Z saulius 

The following automatic conversions were performed:

'_symmetry_cell_setting' value 'Monoclinic' changed to 'monoclinic'
according to /home/saulius/struct/CIF-dictionaries/cif_core.dic
dictionary named 'cif_core.dic' version 2.4.1 from 2010-06-29.

Automatic conversion script
Id: cif_fix_values 1715 2011-07-08 13:25:40Z adriana 
;
_cod_original_sg_symbol_H-M 'P 21/n'
_cod_database_code 2221782
_cod_database_fobs_code 2221782

loop_
_symmetry_equiv_pos_as_xyz
'x, y, z'
'-x+1/2, y+1/2, -z+1/2'
'-x, -y, -z'
'x-1/2, -y-1/2, z-1/2'

loop_
_atom_site_type_symbol
_atom_site_label
_atom_site_fract_x
_atom_site_fract_y
_atom_site_fract_z
_atom_site_U_iso_or_equiv
_atom_site_adp_type
_atom_site_calc_flag
_atom_site_refinement_flags
_atom_site_occupancy
_atom_site_disorder_assembly
_atom_site_disorder_group
O O1 0.13780(9) 0.1168(3) 0.34968(7) 0.0298(3) Uani d . 1 . .
O O2 0.03728(8) 0.0126(3) 0.42538(7) 0.0276(3) Uani d . 1 . .
O O3 0.08919(8) 0.5402(3) 0.69486(7) 0.0264(3) Uani d . 1 . .
O O4 0.18028(8) 0.9233(3) 0.71824(7) 0.0254(3) Uani d . 1 . .
O O5 0.42632(9) 1.0386(3) 0.57257(8) 0.0295(3) Uani d . 1 . .
O O6 0.41511(9) 0.7677(3) 0.45857(8) 0.0372(3) Uani d . 1 . .
N N1 0.14799(9) 0.7034(3) 0.67837(8) 0.0204(3) Uani d . 1 . .
C C1 0.16237(11) 0.3639(3) 0.47870(9) 0.0191(3) Uani d . 1 . .
C C2 0.24472(11) 0.5011(4) 0.46934(10) 0.0212(3) Uani d . 1 . .
H H2 0.2662 0.4570 0.4219 0.025 Uiso calc R 1 . .
C C3 0.29609(11) 0.7032(4) 0.52916(10) 0.0207(3) Uani d . 1 . .
C C4 0.26459(11) 0.7719(3) 0.59811(10) 0.0202(3) Uani d . 1 . .
H H4 0.2985 0.9114 0.6389 0.024 Uiso calc R 1 . .
C C5 0.18231(11) 0.6311(3) 0.60566(9) 0.0186(3) Uani d . 1 . .
C C6 0.13113(11) 0.4266(3) 0.54859(9) 0.0188(3) Uani d . 1 . .
H H6 0.0759 0.3304 0.5566 0.023 Uiso calc R 1 . .
C C7 0.10519(11) 0.1465(4) 0.41636(9) 0.0207(3) Uani d . 1 . .
C C8 0.08258(14) -0.0899(5) 0.28589(11) 0.0362(5) Uani d . 1 . .
H H8A 0.0140 -0.0217 0.2590 0.043 Uiso calc R 1 . .
H H8B 0.0802 -0.2788 0.3129 0.043 Uiso calc R 1 . .
C C9 0.13330(17) -0.1176(6) 0.22150(14) 0.0530(6) Uani d . 1 . .
H H9A 0.1328 0.0686 0.1935 0.064 Uiso calc R 1 . .
H H9B 0.0991 -0.2611 0.1789 0.064 Uiso calc R 1 . .
H H9C 0.2018 -0.1787 0.2491 0.064 Uiso calc R 1 . .
C C10 0.38474(12) 0.8391(4) 0.51701(10) 0.0242(4) Uani d . 1 . .
H H5O 0.4809(18) 1.103(5) 0.5597(14) 0.064(8) Uiso d . 1 . .

loop_
_atom_site_aniso_label
_atom_site_aniso_U_11
_atom_site_aniso_U_22
_atom_site_aniso_U_33
_atom_site_aniso_U_12
_atom_site_aniso_U_13
_atom_site_aniso_U_23
O1 0.0321(6) 0.0351(7) 0.0270(6) -0.0129(6) 0.0161(5) -0.0098(5)
O2 0.0262(6) 0.0316(7) 0.0261(6) -0.0117(5) 0.0098(5) -0.0031(5)
O3 0.0269(6) 0.0273(7) 0.0288(6) -0.0054(5) 0.0143(5) 0.0005(5)
O4 0.0235(6) 0.0245(6) 0.0282(6) -0.0031(5) 0.0080(5) -0.0077(5)
O5 0.0227(6) 0.0336(7) 0.0357(7) -0.0122(5) 0.0140(5) -0.0083(6)
O6 0.0312(7) 0.0485(9) 0.0394(7) -0.0200(6) 0.0218(6) -0.0161(6)
N1 0.0171(6) 0.0220(7) 0.0220(6) 0.0000(5) 0.0057(5) 0.0014(6)
C1 0.0181(7) 0.0184(8) 0.0202(7) -0.0002(6) 0.0052(6) 0.0026(6)
C2 0.0193(7) 0.0234(9) 0.0219(7) -0.0006(6) 0.0079(6) 0.0019(7)
C3 0.0158(7) 0.0212(8) 0.0248(7) -0.0020(6) 0.0060(6) 0.0030(7)
C4 0.0171(7) 0.0189(8) 0.0229(7) -0.0010(6) 0.0040(6) 0.0014(6)
C5 0.0176(7) 0.0194(8) 0.0191(7) 0.0018(6) 0.0062(6) 0.0032(6)
C6 0.0155(7) 0.0188(8) 0.0219(7) -0.0003(6) 0.0056(6) 0.0051(6)
C7 0.0200(7) 0.0217(9) 0.0209(7) -0.0010(6) 0.0074(6) 0.0024(6)
C8 0.0397(10) 0.0404(12) 0.0311(9) -0.0145(9) 0.0147(8) -0.0134(8)
C9 0.0542(14) 0.0675(17) 0.0422(12) -0.0140(12) 0.0224(10) -0.0208(11)
C10 0.0197(8) 0.0254(9) 0.0272(8) -0.0044(7) 0.0070(6) -0.0007(7)

loop_
_atom_type_symbol
_atom_type_description
_atom_type_scat_dispersion_real
_atom_type_scat_dispersion_imag
_atom_type_scat_source
C C 0.0033 0.0016 'International Tables Vol C Tables 4.2.6.8 and 6.1.1.4'
H H 0.0000 0.0000 'International Tables Vol C Tables 4.2.6.8 and 6.1.1.4'
N N 0.0061 0.0033 'International Tables Vol C Tables 4.2.6.8 and 6.1.1.4'
O O 0.0106 0.0060 'International Tables Vol C Tables 4.2.6.8 and 6.1.1.4'

loop_
_geom_angle_atom_site_label_1
_geom_angle_atom_site_label_2
_geom_angle_atom_site_label_3
_geom_angle_site_symmetry_1
_geom_angle_site_symmetry_3
_geom_angle
_geom_angle_publ_flag
C7 O1 C8 . . 114.65(13) ?
C10 O5 H5O . . 107.3(15) ?
O3 N1 O4 . . 124.39(13) ?
O3 N1 C5 . . 117.92(13) ?
O4 N1 C5 . . 117.69(13) ?
C2 C1 C6 . . 119.97(14) ?
C2 C1 C7 . . 122.15(14) ?
C6 C1 C7 . . 117.88(14) ?
C1 C2 C3 . . 120.29(14) ?
C1 C2 H2 . . 119.9 ?
C3 C2 H2 . . 119.9 ?
C4 C3 C2 . . 120.32(14) ?
C4 C3 C10 . . 121.61(14) ?
C2 C3 C10 . . 118.07(14) ?
C5 C4 C3 . . 117.97(14) ?
C5 C4 H4 . . 121.0 ?
C3 C4 H4 . . 121.0 ?
C6 C5 C4 . . 123.11(14) ?
C6 C5 N1 . . 118.49(13) ?
C4 C5 N1 . . 118.40(14) ?
C5 C6 C1 . . 118.31(14) ?
C5 C6 H6 . . 120.8 ?
C1 C6 H6 . . 120.8 ?
O2 C7 O1 . . 123.74(15) ?
O2 C7 C1 . . 123.56(14) ?
O1 C7 C1 . . 112.70(13) ?
O1 C8 C9 . . 107.75(16) ?
O1 C8 H8A . . 110.2 ?
C9 C8 H8A . . 110.2 ?
O1 C8 H8B . . 110.2 ?
C9 C8 H8B . . 110.2 ?
H8A C8 H8B . . 108.5 ?
C8 C9 H9A . . 109.5 ?
C8 C9 H9B . . 109.5 ?
H9A C9 H9B . . 109.5 ?
C8 C9 H9C . . 109.5 ?
H9A C9 H9C . . 109.5 ?
H9B C9 H9C . . 109.5 ?
O6 C10 O5 . . 123.54(15) ?
O6 C10 C3 . . 121.42(15) ?
O5 C10 C3 . . 115.04(14) ?

loop_
_geom_bond_atom_site_label_1
_geom_bond_atom_site_label_2
_geom_bond_site_symmetry_2
_geom_bond_distance
_geom_bond_publ_flag
O1 C7 . 1.3320(19) ?
O1 C8 . 1.460(2) ?
O2 C7 . 1.1986(19) ?
O3 N1 . 1.2230(17) ?
O4 N1 . 1.2242(17) ?
O5 C10 . 1.308(2) ?
O5 H5O . 0.92(3) ?
O6 C10 . 1.223(2) ?
N1 C5 . 1.4726(19) ?
C1 C2 . 1.386(2) ?
C1 C6 . 1.394(2) ?
C1 C7 . 1.488(2) ?
C2 C3 . 1.392(2) ?
C2 H2 . 0.9500 ?
C3 C4 . 1.388(2) ?
C3 C10 . 1.481(2) ?
C4 C5 . 1.382(2) ?
C4 H4 . 0.9500 ?
C5 C6 . 1.375(2) ?
C6 H6 . 0.9500 ?
C8 C9 . 1.469(3) ?
C8 H8A . 0.9900 ?
C8 H8B . 0.9900 ?
C9 H9A . 0.9800 ?
C9 H9B . 0.9800 ?
C9 H9C . 0.9800 ?

loop_
_geom_hbond_atom_site_label_D
_geom_hbond_atom_site_label_H
_geom_hbond_atom_site_label_A
_geom_hbond_site_symmetry_A
_geom_hbond_distance_DH
_geom_hbond_distance_HA
_geom_hbond_distance_DA
_geom_hbond_angle_DHA
_geom_hbond_publ_flag
O5 H5O O6 3_676 0.92(3) 1.71(3) 2.630(2) 176.7(17) yes
C6 H6 O2 3_556 0.9500 2.3500 3.280(2) 165.00 y
C9 H9A O6 2_545 0.9800 2.5600 3.354(3) 138.00 y

loop_
_geom_torsion_atom_site_label_1
_geom_torsion_atom_site_label_2
_geom_torsion_atom_site_label_3
_geom_torsion_atom_site_label_4
_geom_torsion_site_symmetry_1
_geom_torsion_site_symmetry_2
_geom_torsion_site_symmetry_3
_geom_torsion_site_symmetry_4
_geom_torsion
_geom_torsion_publ_flag
C6 C1 C2 C3 . . . . -0.5(2) ?
C7 C1 C2 C3 . . . . 179.98(14) ?
C1 C2 C3 C4 . . . . -0.8(2) ?
C1 C2 C3 C10 . . . . 178.79(14) ?
C2 C3 C4 C5 . . . . 0.9(2) ?
C10 C3 C4 C5 . . . . -178.73(14) ?
C3 C4 C5 C6 . . . . 0.4(2) ?
C3 C4 C5 N1 . . . . -179.71(13) ?
O3 N1 C5 C6 . . . . 14.8(2) ?
O4 N1 C5 C6 . . . . -165.20(13) ?
O3 N1 C5 C4 . . . . -165.12(14) ?
O4 N1 C5 C4 . . . . 14.9(2) ?
C4 C5 C6 C1 . . . . -1.7(2) ?
N1 C5 C6 C1 . . . . 178.44(13) ?
C2 C1 C6 C5 . . . . 1.7(2) ?
C7 C1 C6 C5 . . . . -178.76(13) ?
C8 O1 C7 O2 . . . . 1.3(2) ?
C8 O1 C7 C1 . . . . -178.77(14) ?
C2 C1 C7 O2 . . . . 175.54(15) ?
C6 C1 C7 O2 . . . . -4.0(2) ?
C2 C1 C7 O1 . . . . -4.3(2) ?
C6 C1 C7 O1 . . . . 176.11(14) ?
C7 O1 C8 C9 . . . . -174.64(17) ?
C4 C3 C10 O6 . . . . 176.32(16) ?
C2 C3 C10 O6 . . . . -3.3(2) ?
C4 C3 C10 O5 . . . . -4.1(2) ?
C2 C3 C10 O5 . . . . 176.29(14) ?

loop_
_cod_related_entry_id
_cod_related_entry_database
_cod_related_entry_code
1 ChemSpider 81125
